data_2017090
loop_
_publ_author_name
'Cukiernik, Fabio D.'
'Cecchi, Florencia'
'Baggio, Ricardo'

_publ_section_title
;
 Comparison of halogen bonding and van der Waals and \p--\p
 interactions in 4,5-dibromo-2-hexyloxyphenol
;
_journal_coeditor_code FG3087
_journal_issue 5
_journal_name_full 'Acta Crystallographica Section C'
_journal_page_first o233
_journal_page_last o236
_journal_paper_doi 10.1107/S0108270109013286
_journal_volume 65
_journal_year 2009
_chemical_formula_iupac 'C12 H16 Br2 O2'
_chemical_formula_moiety 'C12 H16 Br2 O2'
_chemical_formula_sum 'C12 H16 Br2 O2'
_chemical_formula_weight 352.07
_chemical_name_systematic
;
4,5-dibromo-2-hexyloxyphenol
;
_space_group_IT_number 2
_symmetry_cell_setting triclinic
_symmetry_space_group_name_Hall '-P 1'
_symmetry_space_group_name_H-M 'P -1'
_atom_sites_solution_hydrogens geom
_atom_sites_solution_primary direct
_atom_sites_solution_secondary difmap
_audit_creation_method SHELXL97
_cell_angle_alpha 65.70(4)
_cell_angle_beta 79.43(5)
_cell_angle_gamma 64.03(3)
_cell_formula_units_Z 2
_cell_length_a 8.863(4)
_cell_length_b 9.140(4)
_cell_length_c 10.148(6)
_cell_measurement_reflns_used 25
_cell_measurement_temperature 295(2)
_cell_measurement_theta_max 12.5
_cell_measurement_theta_min 7.5
_cell_volume 673.6(6)
_computing_cell_refinement
;
MSC/AFC Diffractometer Control Software (Molecular Structure Corporation,
1988)
;
_computing_data_collection
;
MSC/AFC Diffractometer Control Software (Molecular Structure Corporation,
1988)
;
_computing_data_reduction
;
MSC/AFC Diffractometer Control Software (Molecular Structure Corporation,
1988)
;
_computing_molecular_graphics 'SHELXTL (Sheldrick, 2008)'
_computing_publication_material 'SHELXTL (Sheldrick, 2008) and PLATON (Spek, 2003)'
_computing_structure_refinement 'SHELXL97 (Sheldrick, 2008)'
_computing_structure_solution 'SHELXS97 (Sheldrick, 2008)'
_diffrn_ambient_temperature 295(2)
_diffrn_measured_fraction_theta_full 1.000
_diffrn_measured_fraction_theta_max 1.000
_diffrn_measurement_device 'Rigaku AFC-6S'
_diffrn_measurement_method \w/2\q
_diffrn_radiation_monochromator graphite
_diffrn_radiation_source 'fine-focus sealed tube'
_diffrn_radiation_type MoK\a
_diffrn_radiation_wavelength 0.71073
_diffrn_reflns_av_R_equivalents 0.0525
_diffrn_reflns_av_sigmaI/netI 0.0427
_diffrn_reflns_limit_h_max 10
_diffrn_reflns_limit_h_min -10
_diffrn_reflns_limit_k_max 11
_diffrn_reflns_limit_k_min -9
_diffrn_reflns_limit_l_max 12
_diffrn_reflns_limit_l_min -1
_diffrn_reflns_number 2800
_diffrn_reflns_theta_full 26.00
_diffrn_reflns_theta_max 26.00
_diffrn_reflns_theta_min 2.20
_diffrn_standards_decay_% <2
_diffrn_standards_interval_count 150
_diffrn_standards_number 3
_exptl_absorpt_coefficient_mu 6.001
_exptl_absorpt_correction_T_max 0.55
_exptl_absorpt_correction_T_min 0.40
_exptl_absorpt_correction_type psi-scan
_exptl_absorpt_process_details '(North <i>et al.</i>,  1968)'
_exptl_crystal_colour colourless
_exptl_crystal_density_diffrn 1.736
_exptl_crystal_density_method 'not measured'
_exptl_crystal_description block
_exptl_crystal_F_000 348
_exptl_crystal_size_max 0.22
_exptl_crystal_size_mid 0.14
_exptl_crystal_size_min 0.10
_refine_diff_density_max 1.529
_refine_diff_density_min -1.478
_refine_ls_extinction_method none
_refine_ls_goodness_of_fit_ref 0.969
_refine_ls_hydrogen_treatment constr
_refine_ls_matrix_type full
_refine_ls_number_parameters 146
_refine_ls_number_reflns 2641
_refine_ls_number_restraints 0
_refine_ls_restrained_S_all 0.969
_refine_ls_R_factor_all 0.0983
_refine_ls_R_factor_gt 0.0630
_refine_ls_shift/su_max 0.000
_refine_ls_shift/su_mean 0.000
_refine_ls_structure_factor_coef Fsqd
_refine_ls_weighting_details 'calc w = 1/[\s^2^(Fo^2^)+(0.1433P)^2^] where P=(Fo^2^+2Fc^2^)/3'
_refine_ls_weighting_scheme calc
_refine_ls_wR_factor_gt 0.1614
_refine_ls_wR_factor_ref 0.1827
_reflns_number_gt 1775
_reflns_number_total 2641
_reflns_threshold_expression I>2\s(I)
_cod_data_source_file fg3087.cif
_cod_data_source_block I
_cod_database_code 2017090
_cod_database_fobs_code 2017090

loop_
_symmetry_equiv_pos_as_xyz
'x, y, z'
'-x, -y, -z'

loop_
_atom_site_type_symbol
_atom_site_label
_atom_site_fract_x
_atom_site_fract_y
_atom_site_fract_z
_atom_site_U_iso_or_equiv
_atom_site_adp_type
_atom_site_calc_flag
_atom_site_refinement_flags
_atom_site_occupancy
_atom_site_disorder_assembly
_atom_site_disorder_group
Br Br1 0.86665(9) 0.71188(9) 0.70536(7) 0.0617(3) Uani d . 1 . .
Br Br2 0.99851(9) 0.30262(10) 0.96620(7) 0.0620(3) Uani d . 1 . .
O O1 0.7001(6) 0.4391(6) 0.4159(5) 0.0575(11) Uani d . 1 . .
O O2 0.8258(8) 0.1149(7) 0.6185(6) 0.0779(17) Uani d . 1 . .
H H2A 0.7754 0.1662 0.5412 0.093 Uiso d R 1 . .
C C1 0.8536(8) 0.5181(8) 0.6859(7) 0.0455(13) Uani d . 1 . .
C C2 0.7807(8) 0.5571(8) 0.5567(6) 0.0477(14) Uani d . 1 . .
H H2 0.7410 0.6707 0.4876 0.057 Uiso calc R 1 . .
C C3 0.7697(7) 0.4234(8) 0.5355(6) 0.0467(13) Uani d . 1 . .
C C4 0.8338(8) 0.2532(8) 0.6392(7) 0.0497(14) Uani d . 1 . .
C C5 0.8990(8) 0.2190(8) 0.7652(7) 0.0517(15) Uani d . 1 . .
H H5 0.9372 0.1059 0.8352 0.062 Uiso calc R 1 . .
C C6 0.9080(8) 0.3531(9) 0.7883(7) 0.0508(15) Uani d . 1 . .
C C7 0.6361(9) 0.6096(9) 0.3043(7) 0.0527(15) Uani d . 1 . .
H H7A 0.7221 0.6556 0.2722 0.063 Uiso calc R 1 . .
H H7B 0.5411 0.6895 0.3400 0.063 Uiso calc R 1 . .
C C8 0.5822(8) 0.5918(9) 0.1799(7) 0.0531(15) Uani d . 1 . .
H H8A 0.6780 0.5104 0.1462 0.064 Uiso calc R 1 . .
H H8B 0.4978 0.5436 0.2141 0.064 Uiso calc R 1 . .
C C9 0.5112(9) 0.7668(9) 0.0546(7) 0.0531(15) Uani d . 1 . .
H H9A 0.5966 0.8135 0.0192 0.064 Uiso calc R 1 . .
H H9B 0.4174 0.8490 0.0892 0.064 Uiso calc R 1 . .
C C10 0.4520(8) 0.7520(9) -0.0704(7) 0.0517(15) Uani d . 1 . .
H H10A 0.5457 0.6682 -0.1035 0.062 Uiso calc R 1 . .
H H10B 0.3661 0.7060 -0.0346 0.062 Uiso calc R 1 . .
C C11 0.3837(10) 0.9201(9) -0.1953(8) 0.0669(19) Uani d . 1 . .
H H11A 0.4695 0.9662 -0.2314 0.080 Uiso calc R 1 . .
H H11B 0.2898 1.0040 -0.1624 0.080 Uiso calc R 1 . .
C C12 0.3252(12) 0.9040(11) -0.3187(9) 0.085(3) Uani d . 1 . .
H H12A 0.2480 0.8483 -0.2822 0.127 Uiso calc R 1 . .
H H12B 0.4203 0.8348 -0.3613 0.127 Uiso calc R 1 . .
H H12C 0.2705 1.0188 -0.3905 0.127 Uiso calc R 1 . .

loop_
_atom_site_aniso_label
_atom_site_aniso_U_11
_atom_site_aniso_U_22
_atom_site_aniso_U_33
_atom_site_aniso_U_12
_atom_site_aniso_U_13
_atom_site_aniso_U_23
Br1 0.0895(5) 0.0617(5) 0.0459(4) -0.0372(4) -0.0083(3) -0.0207(3)
Br2 0.0781(5) 0.0738(5) 0.0360(4) -0.0333(4) -0.0100(3) -0.0153(3)
O1 0.084(3) 0.052(2) 0.040(3) -0.029(2) -0.018(2) -0.013(2)
O2 0.135(5) 0.053(3) 0.053(3) -0.041(3) -0.027(3) -0.012(2)
C1 0.061(3) 0.052(3) 0.034(3) -0.030(3) 0.004(3) -0.020(3)
C2 0.065(4) 0.049(3) 0.027(3) -0.026(3) -0.003(2) -0.007(2)
C3 0.053(3) 0.053(3) 0.033(3) -0.016(3) -0.004(2) -0.020(3)
C4 0.058(3) 0.044(3) 0.052(4) -0.017(3) -0.006(3) -0.023(3)
C5 0.057(3) 0.052(4) 0.039(3) -0.018(3) -0.003(3) -0.013(3)
C6 0.056(3) 0.060(4) 0.036(3) -0.024(3) -0.001(3) -0.016(3)
C7 0.069(4) 0.065(4) 0.034(3) -0.034(3) -0.004(3) -0.018(3)
C8 0.067(4) 0.062(4) 0.035(3) -0.027(3) -0.006(3) -0.019(3)
C9 0.068(4) 0.057(4) 0.039(3) -0.025(3) -0.008(3) -0.019(3)
C10 0.068(4) 0.054(4) 0.035(3) -0.022(3) -0.004(3) -0.020(3)
C11 0.088(5) 0.057(4) 0.047(4) -0.019(4) -0.019(3) -0.013(3)
C12 0.135(8) 0.063(5) 0.054(5) -0.033(5) -0.030(5) -0.015(4)

loop_
_atom_type_symbol
_atom_type_description
_atom_type_scat_dispersion_real
_atom_type_scat_dispersion_imag
_atom_type_scat_source
C C 0.0033 0.0016 'International Tables Vol C Tables 4.2.6.8 and 6.1.1.4'
H H 0.0000 0.0000 'International Tables Vol C Tables 4.2.6.8 and 6.1.1.4'
O O 0.0106 0.0060 'International Tables Vol C Tables 4.2.6.8 and 6.1.1.4'
Br Br -0.2901 2.4595 'International Tables Vol C Tables 4.2.6.8 and 6.1.1.4'

loop_
_geom_angle_atom_site_label_1
_geom_angle_atom_site_label_2
_geom_angle_atom_site_label_3
_geom_angle_site_symmetry_1
_geom_angle_site_symmetry_3
_geom_angle
_geom_angle_publ_flag
C3 O1 C7 . . 117.0(5) ?
C4 O2 H2A . . 101.6 ?
C6 C1 C2 . . 120.9(6) ?
C6 C1 Br1 . . 123.6(5) ?
C2 C1 Br1 . . 115.5(4) ?
C3 C2 C1 . . 118.3(6) ?
C3 C2 H2 . . 120.8 ?
C1 C2 H2 . . 120.8 ?
C2 C3 O1 . . 125.8(6) ?
C2 C3 C4 . . 119.8(5) ?
O1 C3 C4 . . 114.4(5) ?
C5 C4 O2 . . 118.4(6) ?
C5 C4 C3 . . 121.0(6) ?
O2 C4 C3 . . 120.6(5) ?
C4 C5 C6 . . 119.5(6) ?
C4 C5 H5 . . 120.3 ?
C6 C5 H5 . . 120.3 ?
C1 C6 C5 . . 120.4(6) ?
C1 C6 Br2 . . 120.9(5) ?
C5 C6 Br2 . . 118.8(5) ?
O1 C7 C8 . . 107.7(5) ?
O1 C7 H7A . . 110.2 ?
C8 C7 H7A . . 110.2 ?
O1 C7 H7B . . 110.2 ?
C8 C7 H7B . . 110.2 ?
H7A C7 H7B . . 108.5 ?
C9 C8 C7 . . 112.0(5) ?
C9 C8 H8A . . 109.2 ?
C7 C8 H8A . . 109.2 ?
C9 C8 H8B . . 109.2 ?
C7 C8 H8B . . 109.2 ?
H8A C8 H8B . . 107.9 ?
C8 C9 C10 . . 112.7(5) ?
C8 C9 H9A . . 109.0 ?
C10 C9 H9A . . 109.0 ?
C8 C9 H9B . . 109.0 ?
C10 C9 H9B . . 109.0 ?
H9A C9 H9B . . 107.8 ?
C11 C10 C9 . . 114.2(6) ?
C11 C10 H10A . . 108.7 ?
C9 C10 H10A . . 108.7 ?
C11 C10 H10B . . 108.7 ?
C9 C10 H10B . . 108.7 ?
H10A C10 H10B . . 107.6 ?
C10 C11 C12 . . 113.8(6) ?
C10 C11 H11A . . 108.8 ?
C12 C11 H11A . . 108.8 ?
C10 C11 H11B . . 108.8 ?
C12 C11 H11B . . 108.8 ?
H11A C11 H11B . . 107.7 ?
C11 C12 H12A . . 109.5 ?
C11 C12 H12B . . 109.5 ?
H12A C12 H12B . . 109.5 ?
C11 C12 H12C . . 109.5 ?
H12A C12 H12C . . 109.5 ?
H12B C12 H12C . . 109.5 ?

loop_
_geom_bond_atom_site_label_1
_geom_bond_atom_site_label_2
_geom_bond_site_symmetry_2
_geom_bond_distance
_geom_bond_publ_flag
Br1 C1 . 1.915(6) ?
Br2 C6 . 1.907(6) ?
O1 C3 . 1.389(7) ?
O1 C7 . 1.429(8) ?
O2 C4 . 1.396(7) ?
O2 H2A . 0.8201 ?
C1 C6 . 1.357(9) ?
C1 C2 . 1.410(8) ?
C2 C3 . 1.370(9) ?
C2 H2 . 0.9300 ?
C3 C4 . 1.396(9) ?
C4 C5 . 1.361(9) ?
C5 C6 . 1.376(9) ?
C5 H5 . 0.9300 ?
C7 C8 . 1.519(8) ?
C7 H7A . 0.9700 ?
C7 H7B . 0.9700 ?
C8 C9 . 1.520(9) ?
C8 H8A . 0.9700 ?
C8 H8B . 0.9700 ?
C9 C10 . 1.534(8) ?
C9 H9A . 0.9700 ?
C9 H9B . 0.9700 ?
C10 C11 . 1.482(9) ?
C10 H10A . 0.9700 ?
C10 H10B . 0.9700 ?
C11 C12 . 1.522(9) ?
C11 H11A . 0.9700 ?
C11 H11B . 0.9700 ?
C12 H12A . 0.9600 ?
C12 H12B . 0.9600 ?
C12 H12C . 0.9600 ?

loop_
_geom_hbond_atom_site_label_D
_geom_hbond_atom_site_label_H
_geom_hbond_atom_site_label_A
_geom_hbond_site_symmetry_A
_geom_hbond_distance_DH
_geom_hbond_distance_HA
_geom_hbond_distance_DA
_geom_hbond_angle_DHA
O2 H2A O1 . 0.82 2.13 2.688(7) 124.0
C8 H8B Cg1 2_666 0.96 2.93 3.753(8) 143.0

loop_
_cod_related_entry_id
_cod_related_entry_database
_cod_related_entry_code
1 ChemSpider 24726429
